data_2100112
loop_
_publ_author_name
'Richard E. Marsh'

_publ_section_title
;
 Space group <i>P</i>1: an update
;
_journal_issue 3
_journal_name_full 'Acta Crystallographica Section B'
_journal_page_first 359
_journal_page_last 359
_journal_paper_doi 10.1107/S0108768105009651
_journal_volume 61
_journal_year 2005
_chemical_formula_moiety 'C6 H18 N2, H12 O26 B12 Zn, 2(H2 O)'
_chemical_formula_sum 'C6 H34 B12 N2 O28 Zn'
_space_group_crystal_system triclinic
_space_group_IT_number 2
_space_group_name_Hall '-P 1'
_space_group_name_H-M_alt 'P -1'
_audit_creation_method CRYM
_cell_angle_alpha 106.71
_cell_angle_beta 94.22
_cell_angle_gamma 100.02
_cell_formula_units_Z 1
_cell_length_a 8.3014
_cell_length_b 9.2489
_cell_length_c 10.4420
_cell_volume 749.635
_cod_data_source_file bk0148.cif
_cod_data_source_block TAFROI
_cod_depositor_comments
;
 Updating space group information and adding the symmetry operation list.

 Antanas Vaitkus,
 2018-06-14

 Marking attached hydrogen atoms.

 Antanas Vaitkus,
 2017-03-26

  Added moiety chemical formula and Z value from Marsh (2005) paper.
  The summary chemical formula is calculated from moiety formula using
  AdHocParser
  (svn://www.crystallography.net/cod-tools/trunk/Formulae/AdHocParser.yp,
  revision 1441.)

  Andrius Merkys
  2013-11-11
;
_cod_original_sg_symbol_H-M P-1
_cod_original_formula_sum 'not given'
_cod_database_code 2100112

loop_
_space_group_symop_id
_space_group_symop_operation_xyz
1 x,y,z
2 -x,-y,-z

loop_
_atom_site_label
_atom_site_fract_x
_atom_site_fract_y
_atom_site_fract_z
_atom_site_type_symbol
_atom_site_attached_hydrogens
Zn1 1.00000 0.50000 0.50000 Zn 0
B1 1.24115 0.64880 0.75525 B 0
B2 1.08780 0.84515 0.69180 B 0
B3 1.32395 0.75135 0.55945 B 0
B4 1.12205 0.82775 0.92695 B 0
B5 1.52260 0.66335 0.69050 B 0
B6 1.24145 0.99525 0.56260 B 0
O1 1.11410 0.51615 0.68055 O 0
H1 1.09700 0.43800 0.71200 H 0
O3 1.22245 0.61510 0.45850 O 0
H3 1.27600 0.56350 0.40050 H 0
O5 0.94745 0.73195 0.60270 O 0
H5 0.90150 0.77500 0.55100 H 0
O7 1.40475 0.61635 0.76205 O 0
O8 1.20820 0.71315 0.89395 O 0
O9 1.23685 0.77035 0.68520 O 0
O10 1.12540 0.98080 0.64840 O 0
O11 1.05670 0.88705 0.83390 O 0
O12 1.33370 0.88865 0.51905 O 0
O13 1.49045 0.73075 0.59325 O 0
O14 1.10865 0.88420 1.06170 O 0
H7 1.05420 0.97320 1.08050 H 0
O15 1.67770 0.64195 0.72440 O 0
H8 1.74170 0.67535 0.67855 H 0
O16 1.26260 1.12980 0.52870 O 0
H9 1.17520 1.13645 0.49100 H 0
O27 1.06080 1.27440 0.77540 O 2
C1 0.42125 0.14375 0.91695 C 0
H17 0.37910 0.14815 1.00080 H 0
H18 0.48270 0.06305 0.89490 H 0
H19 0.33115 0.12330 0.84695 H 0
C2 0.59915 0.29105 0.80000 C 0
H20 0.66040 0.21045 0.77700 H 0
H21 0.67055 0.38820 0.81020 H 0
H22 0.50985 0.27230 0.72985 H 0
N1 0.53165 0.29465 0.92970 N 0
H23 0.61820 0.30940 0.99390 H 0
C3 0.44065 0.42200 0.97705 C 0
H24 0.38300 0.40750 1.05135 H 0
H25 0.35925 0.41940 0.90440 H 0
